data_7155722
loop_
_publ_author_name
'Yamada, Shigeyuki'
'Miyano, Kazuya'
'Konno, Tsutomu'
'Agou, Tomohiro'
'Kubota, Toshio'
'Hosokai, Takuya'

_publ_section_title
;
 Fluorine-containing bistolanes as light-emitting liquid crystalline
 molecules
;
_journal_name_full 'Org. Biomol. Chem.'
_journal_paper_doi 10.1039/C7OB01369H
_journal_year 2017
_chemical_formula_moiety 'C23 H11 F5 O'
_chemical_formula_sum 'C23 H11 F5 O'
_chemical_formula_weight 398.32
_space_group_crystal_system monoclinic
_space_group_IT_number 14
_space_group_name_Hall '-P 2yn'
_space_group_name_H-M_alt 'P 1 21/n 1'
_symmetry_space_group_name_Hall '-P 2yn'
_symmetry_space_group_name_H-M 'P 1 21/n 1'
_atom_sites_solution_hydrogens geom
_audit_creation_method SHELXL-2014/7
_audit_update_record
;
2017-05-29 deposited with the CCDC.
2017-06-26 downloaded from the CCDC.
;
_cell_angle_alpha 90
_cell_angle_beta 92.432(8)
_cell_angle_gamma 90
_cell_formula_units_Z 4
_cell_length_a 6.0030(5)
_cell_length_b 7.6051(7)
_cell_length_c 40.901(3)
_cell_measurement_reflns_used 5043
_cell_measurement_temperature 298(2)
_cell_measurement_theta_max 24.70
_cell_measurement_theta_min 2.51
_cell_volume 1865.6(3)
_computing_cell_refinement 'CrysAlisPro 1.171.38.43 (Rigaku OD, 2015)'
_computing_data_collection CrystalClear
_computing_data_reduction 'CrysAlisPro 1.171.38.43 (Rigaku OD, 2015)'
_computing_molecular_graphics
;
Yadokari-XG 2014 (Wakita, Nemoto, et al., 2016)
;
_computing_publication_material
;
Yadokari-XG 2014 (Wakita, Nemoto, et al., 2016)
;
_computing_structure_refinement 'SHELXL-2014/7 (Sheldrick, 2014)'
_computing_structure_solution SHELXTL
_diffrn_ambient_temperature 298(2)
_diffrn_measured_fraction_theta_full 0.995
_diffrn_measured_fraction_theta_max 0.995
_diffrn_measurement_device_type ccd
_diffrn_measurement_method \w
_diffrn_radiation_type MoK\a
_diffrn_radiation_wavelength 0.71073
_diffrn_reflns_av_R_equivalents 0.1037
_diffrn_reflns_av_unetI/netI 0.0628
_diffrn_reflns_Laue_measured_fraction_full 0.995
_diffrn_reflns_Laue_measured_fraction_max 0.995
_diffrn_reflns_limit_h_max 7
_diffrn_reflns_limit_h_min -7
_diffrn_reflns_limit_k_max 9
_diffrn_reflns_limit_k_min -9
_diffrn_reflns_limit_l_max 49
_diffrn_reflns_limit_l_min -49
_diffrn_reflns_number 15404
_diffrn_reflns_point_group_measured_fraction_full 0.995
_diffrn_reflns_point_group_measured_fraction_max 0.995
_diffrn_reflns_theta_full 25.242
_diffrn_reflns_theta_max 25.498
_diffrn_reflns_theta_min 2.724
_diffrn_source 'fine-focus sealed X-ray tube'
_exptl_absorpt_coefficient_mu 0.120
_exptl_absorpt_correction_T_max 1.00000
_exptl_absorpt_correction_T_min 0.46516
_exptl_absorpt_correction_type multi-scan
_exptl_absorpt_process_details
;
CrysAlisPro 1.171.38.43 (Rigaku Oxford Diffraction, 2015)
Empirical absorption correction using spherical harmonics,
 implemented in SCALE3 ABSPACK scaling algorithm.
;
_exptl_crystal_colour colourless
_exptl_crystal_density_diffrn 1.418
_exptl_crystal_description block
_exptl_crystal_F_000 808
_exptl_crystal_recrystallization_method 'Re-crystallisation from solvent: hexane/methanol'
_exptl_crystal_size_max 0.220
_exptl_crystal_size_mid 0.200
_exptl_crystal_size_min 0.180
_exptl_transmission_factor_max 0.979
_exptl_transmission_factor_min 0.974
_refine_diff_density_max 0.192
_refine_diff_density_min -0.198
_refine_diff_density_rms 0.050
_refine_ls_extinction_method none
_refine_ls_goodness_of_fit_ref 1.036
_refine_ls_hydrogen_treatment constr
_refine_ls_matrix_type full
_refine_ls_number_parameters 263
_refine_ls_number_reflns 3469
_refine_ls_number_restraints 0
_refine_ls_restrained_S_all 1.036
_refine_ls_R_factor_all 0.0975
_refine_ls_R_factor_gt 0.0628
_refine_ls_shift/su_max 0.001
_refine_ls_shift/su_mean 0.000
_refine_ls_structure_factor_coef Fsqd
_refine_ls_weighting_details 'w=1/[\s^2^(Fo^2^)+(0.1032P)^2^] where P=(Fo^2^+2Fc^2^)/3'
_refine_ls_weighting_scheme calc
_refine_ls_wR_factor_gt 0.1675
_refine_ls_wR_factor_ref 0.2093
_reflns_Friedel_coverage 0.000
_reflns_number_gt 2097
_reflns_number_total 3469
_reflns_threshold_expression 'I > 2\s(I)'
_cod_data_source_file c7ob01369h2.cif
_cod_data_source_block sy-217
_cod_database_code 7155722
_shelx_shelxl_version_number 2014/7
_shelx_space_group_comment
;
The symmetry employed for this shelxl refinement is uniquely defined
by the following loop, which should always be used as a source of
symmetry information in preference to the above space-group names.
They are only intended as comments.
;
_shelx_estimated_absorpt_t_min 0.974
_shelx_estimated_absorpt_t_max 0.979
_oxdiff_exptl_absorpt_empirical_full_min 0.572
_oxdiff_exptl_absorpt_empirical_full_max 2.998
_oxdiff_exptl_absorpt_empirical_details
;
Empirical correction (ABSPACK) includes:
- Absorption correction using spherical harmonics
- Frame scaling
;

loop_
_space_group_symop_operation_xyz
'x, y, z'
'-x+1/2, y+1/2, -z+1/2'
'-x, -y, -z'
'x-1/2, -y-1/2, z-1/2'

loop_
_atom_site_label
_atom_site_type_symbol
_atom_site_fract_x
_atom_site_fract_y
_atom_site_fract_z
_atom_site_U_iso_or_equiv
_atom_site_adp_type
_atom_site_occupancy
_atom_site_site_symmetry_order
_atom_site_calc_flag
_atom_site_refinement_flags_posn
_atom_site_refinement_flags_adp
C1 C 1.2804(5) 0.5787(5) 0.20020(8) 0.0881(10) Uani 1 1 d . .
H1 H 1.4104 0.6289 0.2110 0.132 Uiso 1 1 calc R U
H2 H 1.2927 0.5879 0.1769 0.132 Uiso 1 1 calc R U
H3 H 1.2685 0.4571 0.2062 0.132 Uiso 1 1 calc R U
O1 O 1.0858(3) 0.6714(3) 0.20980(5) 0.0746(6) Uani 1 1 d . .
C2 C 1.0341(4) 0.6682(3) 0.24172(6) 0.0585(7) Uani 1 1 d . .
C3 C 0.8423(4) 0.7594(4) 0.24941(7) 0.0689(8) Uani 1 1 d . .
H4 H 0.7589 0.8173 0.2330 0.083 Uiso 1 1 calc R U
C4 C 0.7761(4) 0.7641(4) 0.28087(8) 0.0703(8) Uani 1 1 d . .
H5 H 0.6477 0.8257 0.2856 0.084 Uiso 1 1 calc R U
C5 C 0.8970(5) 0.6784(3) 0.30610(7) 0.0648(7) Uani 1 1 d . .
C6 C 1.0873(5) 0.5872(4) 0.29813(7) 0.0667(7) Uani 1 1 d . .
H6 H 1.1703 0.5287 0.3145 0.080 Uiso 1 1 calc R U
C7 C 1.1557(4) 0.5818(4) 0.26633(7) 0.0638(7) Uani 1 1 d . .
H7 H 1.2837 0.5199 0.2614 0.077 Uiso 1 1 calc R U
C8 C 0.8274(5) 0.6898(4) 0.33914(8) 0.0718(8) Uani 1 1 d . .
C9 C 0.7698(5) 0.7027(4) 0.36682(8) 0.0710(8) Uani 1 1 d . .
C10 C 0.7010(4) 0.7175(3) 0.39940(7) 0.0634(7) Uani 1 1 d . .
C11 C 0.4936(4) 0.7886(4) 0.40647(7) 0.0677(7) Uani 1 1 d . .
H8 H 0.3982 0.8276 0.3895 0.081 Uiso 1 1 calc R U
C12 C 0.4293(4) 0.8013(4) 0.43820(7) 0.0668(7) Uani 1 1 d . .
H9 H 0.2910 0.8493 0.4424 0.080 Uiso 1 1 calc R U
C13 C 0.5668(4) 0.7437(3) 0.46410(7) 0.0622(7) Uani 1 1 d . .
C14 C 0.7755(5) 0.6728(4) 0.45715(8) 0.0709(8) Uani 1 1 d . .
H10 H 0.8701 0.6331 0.4742 0.085 Uiso 1 1 calc R U
C15 C 0.8409(5) 0.6613(4) 0.42557(7) 0.0689(8) Uani 1 1 d . .
H11 H 0.9806 0.6155 0.4214 0.083 Uiso 1 1 calc R U
C16 C 0.4980(5) 0.7544(3) 0.49709(8) 0.0657(7) Uani 1 1 d . .
C17 C 0.4389(5) 0.7605(4) 0.52454(7) 0.0647(7) Uani 1 1 d . .
C18 C 0.3778(4) 0.7664(3) 0.55775(6) 0.0573(7) Uani 1 1 d . .
C19 C 0.1782(4) 0.8397(3) 0.56728(7) 0.0597(7) Uani 1 1 d . .
C20 C 0.1240(4) 0.8468(3) 0.59943(7) 0.0621(7) Uani 1 1 d . .
C21 C 0.2643(4) 0.7791(4) 0.62339(7) 0.0663(7) Uani 1 1 d . .
C22 C 0.4647(4) 0.7051(4) 0.61488(7) 0.0653(7) Uani 1 1 d . .
C23 C 0.5171(4) 0.6998(3) 0.58281(7) 0.0601(7) Uani 1 1 d . .
F1 F 0.0353(3) 0.9055(2) 0.54452(4) 0.0827(5) Uani 1 1 d . .
F2 F -0.0691(2) 0.9213(2) 0.60782(4) 0.0867(6) Uani 1 1 d . .
F3 F 0.2096(3) 0.7856(3) 0.65452(4) 0.0990(7) Uani 1 1 d . .
F4 F 0.6030(3) 0.6375(3) 0.63796(4) 0.0988(7) Uani 1 1 d . .
F5 F 0.7113(2) 0.6259(2) 0.57491(4) 0.0840(6) Uani 1 1 d . .

loop_
_atom_site_aniso_label
_atom_site_aniso_U_11
_atom_site_aniso_U_22
_atom_site_aniso_U_33
_atom_site_aniso_U_23
_atom_site_aniso_U_13
_atom_site_aniso_U_12
C1 0.084(2) 0.098(2) 0.084(2) 0.0061(17) 0.0240(18) 0.0107(18)
O1 0.0705(12) 0.0890(15) 0.0643(12) 0.0072(10) 0.0030(9) 0.0090(10)
C2 0.0521(14) 0.0594(16) 0.0638(16) 0.0018(12) -0.0004(12) -0.0054(11)
C3 0.0550(15) 0.0707(18) 0.080(2) 0.0100(14) -0.0079(14) 0.0081(13)
C4 0.0511(15) 0.0761(19) 0.084(2) 0.0024(15) 0.0052(14) 0.0087(13)
C5 0.0634(16) 0.0596(16) 0.0718(18) 0.0010(13) 0.0081(14) -0.0038(12)
C6 0.0669(16) 0.0646(17) 0.0681(17) 0.0059(13) -0.0015(13) 0.0091(13)
C7 0.0577(15) 0.0627(17) 0.0708(18) 0.0043(13) 0.0014(13) 0.0093(12)
C8 0.0712(18) 0.0640(17) 0.081(2) 0.0004(15) 0.0112(16) -0.0057(14)
C9 0.0701(18) 0.0643(17) 0.079(2) -0.0010(15) 0.0150(16) -0.0041(14)
C10 0.0603(16) 0.0555(15) 0.0752(18) -0.0039(13) 0.0138(14) -0.0065(12)
C11 0.0610(17) 0.0676(17) 0.0745(19) 0.0010(14) 0.0028(14) 0.0003(13)
C12 0.0560(15) 0.0644(17) 0.081(2) -0.0041(14) 0.0098(14) 0.0004(12)
C13 0.0576(15) 0.0558(15) 0.0741(18) -0.0005(12) 0.0109(13) -0.0083(12)
C14 0.0619(17) 0.0698(18) 0.081(2) 0.0002(14) 0.0037(14) 0.0013(13)
C15 0.0551(15) 0.0650(18) 0.088(2) -0.0059(14) 0.0141(15) -0.0032(12)
C16 0.0655(16) 0.0560(16) 0.0760(19) -0.0015(13) 0.0072(15) -0.0069(13)
C17 0.0607(16) 0.0585(16) 0.075(2) -0.0015(13) 0.0057(14) -0.0070(12)
C18 0.0511(14) 0.0522(14) 0.0688(16) -0.0039(11) 0.0048(12) -0.0107(11)
C19 0.0450(13) 0.0605(16) 0.0729(17) -0.0001(12) -0.0048(12) -0.0042(11)
C20 0.0452(14) 0.0658(17) 0.0754(18) -0.0081(13) 0.0039(13) -0.0056(11)
C21 0.0621(17) 0.0744(18) 0.0626(17) -0.0074(13) 0.0048(14) -0.0100(13)
C22 0.0549(15) 0.0681(17) 0.0716(18) 0.0007(13) -0.0143(14) -0.0077(12)
C23 0.0427(13) 0.0555(15) 0.0817(19) -0.0063(13) -0.0014(12) -0.0003(11)
F1 0.0655(10) 0.0934(13) 0.0878(12) 0.0072(9) -0.0117(9) 0.0075(8)
F2 0.0539(9) 0.1022(13) 0.1051(13) -0.0176(10) 0.0141(9) 0.0072(8)
F3 0.0961(14) 0.1342(17) 0.0671(12) -0.0099(10) 0.0072(10) -0.0064(12)
F4 0.0861(12) 0.1155(16) 0.0918(13) 0.0085(10) -0.0297(10) 0.0076(10)
F5 0.0518(9) 0.0806(12) 0.1194(14) -0.0108(9) 0.0032(9) 0.0100(8)

loop_
_atom_type_symbol
_atom_type_description
_atom_type_scat_dispersion_real
_atom_type_scat_dispersion_imag
_atom_type_scat_source
C C 0.0033 0.0016 'International Tables Vol C Tables 4.2.6.8 and 6.1.1.4'
H H 0.0000 0.0000 'International Tables Vol C Tables 4.2.6.8 and 6.1.1.4'
F F 0.0171 0.0103 'International Tables Vol C Tables 4.2.6.8 and 6.1.1.4'
O O 0.0106 0.0060 'International Tables Vol C Tables 4.2.6.8 and 6.1.1.4'

loop_
_geom_angle_atom_site_label_1
_geom_angle_atom_site_label_2
_geom_angle_atom_site_label_3
_geom_angle
O1 C1 H1 109.5
O1 C1 H2 109.5
H1 C1 H2 109.5
O1 C1 H3 109.5
H1 C1 H3 109.5
H2 C1 H3 109.5
C2 O1 C1 118.5(2)
O1 C2 C7 125.1(2)
O1 C2 C3 115.7(2)
C7 C2 C3 119.2(2)
C4 C3 C2 120.2(3)
C4 C3 H4 119.9
C2 C3 H4 119.9
C3 C4 C5 121.5(2)
C3 C4 H5 119.3
C5 C4 H5 119.3
C6 C5 C4 117.8(3)
C6 C5 C8 121.8(3)
C4 C5 C8 120.3(3)
C7 C6 C5 121.1(3)
C7 C6 H6 119.4
C5 C6 H6 119.4
C6 C7 C2 120.1(2)
C6 C7 H7 119.9
C2 C7 H7 119.9
C9 C8 C5 178.7(3)
C8 C9 C10 179.7(3)
C15 C10 C11 118.1(3)
C15 C10 C9 120.4(3)
C11 C10 C9 121.5(3)
C12 C11 C10 120.7(3)
C12 C11 H8 119.6
C10 C11 H8 119.6
C11 C12 C13 121.2(3)
C11 C12 H9 119.4
C13 C12 H9 119.4
C12 C13 C14 118.3(3)
C12 C13 C16 121.1(2)
C14 C13 C16 120.6(3)
C15 C14 C13 120.7(3)
C15 C14 H10 119.7
C13 C14 H10 119.7
C14 C15 C10 121.0(3)
C14 C15 H11 119.5
C10 C15 H11 119.5
C17 C16 C13 178.8(3)
C16 C17 C18 177.6(3)
C19 C18 C23 115.9(2)
C19 C18 C17 122.7(2)
C23 C18 C17 121.4(2)
F1 C19 C20 118.9(2)
F1 C19 C18 119.3(2)
C20 C19 C18 121.8(2)
F2 C20 C21 119.1(2)
F2 C20 C19 120.2(2)
C21 C20 C19 120.7(2)
F3 C21 C20 120.3(2)
F3 C21 C22 120.5(3)
C20 C21 C22 119.2(3)
F4 C22 C23 120.5(3)
F4 C22 C21 120.0(3)
C23 C22 C21 119.5(3)
F5 C23 C22 118.7(2)
F5 C23 C18 118.4(2)
C22 C23 C18 122.9(2)

loop_
_geom_bond_atom_site_label_1
_geom_bond_atom_site_label_2
_geom_bond_distance
C1 O1 1.434(3)
C1 H1 0.9600
C1 H2 0.9600
C1 H3 0.9600
O1 C2 1.355(3)
C2 C7 1.384(4)
C2 C3 1.392(4)
C3 C4 1.363(4)
C3 H4 0.9300
C4 C5 1.398(4)
C4 H5 0.9300
C5 C6 1.387(4)
C5 C8 1.434(4)
C6 C7 1.381(3)
C6 H6 0.9300
C7 H7 0.9300
C8 C9 1.202(4)
C9 C10 1.416(4)
C10 C15 1.399(4)
C10 C11 1.398(4)
C11 C12 1.373(4)
C11 H8 0.9300
C12 C13 1.386(4)
C12 H9 0.9300
C13 C14 1.404(4)
C13 C16 1.430(4)
C14 C15 1.369(4)
C14 H10 0.9300
C15 H11 0.9300
C16 C17 1.193(4)
C17 C18 1.423(4)
C18 C19 1.392(3)
C18 C23 1.390(4)
C19 F1 1.336(3)
C19 C20 1.369(3)
C20 F2 1.348(3)
C20 C21 1.365(4)
C21 F3 1.329(3)
C21 C22 1.386(4)
C22 F4 1.333(3)
C22 C23 1.362(4)
C23 F5 1.346(3)

loop_
_geom_torsion_atom_site_label_1
_geom_torsion_atom_site_label_2
_geom_torsion_atom_site_label_3
_geom_torsion_atom_site_label_4
_geom_torsion
C1 O1 C2 C7 0.2(4)
C1 O1 C2 C3 -179.4(2)
O1 C2 C3 C4 -180.0(2)
C7 C2 C3 C4 0.4(4)
C2 C3 C4 C5 -0.1(4)
C3 C4 C5 C6 -0.2(4)
C3 C4 C5 C8 178.2(3)
C4 C5 C6 C7 0.3(4)
C8 C5 C6 C7 -178.1(3)
C5 C6 C7 C2 0.0(4)
O1 C2 C7 C6 -180.0(2)
C3 C2 C7 C6 -0.4(4)
C15 C10 C11 C12 -0.5(4)
C9 C10 C11 C12 179.7(2)
C10 C11 C12 C13 -0.3(4)
C11 C12 C13 C14 0.4(4)
C11 C12 C13 C16 -179.0(2)
C12 C13 C14 C15 0.2(4)
C16 C13 C14 C15 179.5(2)
C13 C14 C15 C10 -0.9(4)
C11 C10 C15 C14 1.1(4)
C9 C10 C15 C14 -179.2(2)
C23 C18 C19 F1 -179.7(2)
C17 C18 C19 F1 0.9(4)
C23 C18 C19 C20 0.6(4)
C17 C18 C19 C20 -178.9(2)
F1 C19 C20 F2 -0.9(4)
C18 C19 C20 F2 178.9(2)
F1 C19 C20 C21 179.2(2)
C18 C19 C20 C21 -1.0(4)
F2 C20 C21 F3 0.6(4)
C19 C20 C21 F3 -179.6(2)
F2 C20 C21 C22 -178.9(2)
C19 C20 C21 C22 1.0(4)
F3 C21 C22 F4 0.9(4)
C20 C21 C22 F4 -179.6(3)
F3 C21 C22 C23 179.9(2)
C20 C21 C22 C23 -0.6(4)
F4 C22 C23 F5 -0.3(4)
C21 C22 C23 F5 -179.3(2)
F4 C22 C23 C18 179.2(2)
C21 C22 C23 C18 0.2(4)
C19 C18 C23 F5 179.3(2)
C17 C18 C23 F5 -1.2(4)
C19 C18 C23 C22 -0.2(4)
C17 C18 C23 C22 179.3(2)
